data_2216223
loop_
_publ_author_name
'Tutughamiarso, Maya'
'Bolte, Michael'

_publ_section_title
;
 4-Ethyl-4-methylpiperidine-2,6-dione
;
_journal_coeditor_code AT2486
_journal_issue 12
_journal_name_full 'Acta Crystallographica Section E'
_journal_page_first o4743
_journal_page_last o4743
_journal_paper_doi 10.1107/S1600536807058436
_journal_volume 63
_journal_year 2007
_chemical_formula_iupac 'C8 H13 N O2'
_chemical_formula_moiety 'C8 H13 N O2'
_chemical_formula_sum 'C8 H13 N O2'
_chemical_formula_weight 155.19
_chemical_name_systematic
;
4-Ethyl-4-methylpiperidine-2,6-dione
;
_space_group_IT_number 14
_symmetry_cell_setting monoclinic
_symmetry_space_group_name_Hall '-P 2ybc'
_symmetry_space_group_name_H-M 'P 1 21/c 1'
_atom_sites_solution_hydrogens geom
_atom_sites_solution_primary direct
_atom_sites_solution_secondary difmap
_audit_creation_method SHELXL-97
_cell_angle_alpha 90.00
_cell_angle_beta 98.375(15)
_cell_angle_gamma 90.00
_cell_formula_units_Z 4
_cell_length_a 11.128(2)
_cell_length_b 6.6820(10)
_cell_length_c 11.311(2)
_cell_measurement_reflns_used 13160
_cell_measurement_temperature 173(2)
_cell_measurement_theta_max 25.63
_cell_measurement_theta_min 3.54
_cell_volume 832.1(2)
_computing_cell_refinement 'X-Area (Stoe & Cie, 2001)'
_computing_data_collection 'X-Area (Stoe & Cie, 2001)'
_computing_data_reduction 'X-Area (Stoe & Cie, 2001)'
_computing_molecular_graphics 'XP in SHELXTL-Plus (Sheldrick, 1991)'
_computing_publication_material SHELXL97
_computing_structure_refinement 'SHELXL97 (Sheldrick, 1997)'
_computing_structure_solution 'SHELXS97 (Sheldrick, 1990)'
_diffrn_ambient_temperature 173(2)
_diffrn_measured_fraction_theta_full 0.999
_diffrn_measured_fraction_theta_max 0.986
_diffrn_measurement_device_type 'STOE IPDS II two-circle-diffractometer'
_diffrn_measurement_method \w
_diffrn_radiation_monochromator graphite
_diffrn_radiation_source 'fine-focus sealed tube'
_diffrn_radiation_type MoK\a
_diffrn_radiation_wavelength 0.71073
_diffrn_reflns_av_R_equivalents 0.0979
_diffrn_reflns_av_sigmaI/netI 0.0490
_diffrn_reflns_limit_h_max 13
_diffrn_reflns_limit_h_min -13
_diffrn_reflns_limit_k_max 8
_diffrn_reflns_limit_k_min -8
_diffrn_reflns_limit_l_max 13
_diffrn_reflns_limit_l_min -11
_diffrn_reflns_number 8827
_diffrn_reflns_theta_full 25.00
_diffrn_reflns_theta_max 25.54
_diffrn_reflns_theta_min 3.55
_diffrn_standards_number 0
_exptl_absorpt_coefficient_mu 0.089
_exptl_absorpt_correction_T_max 0.9790
_exptl_absorpt_correction_T_min 0.9454
_exptl_absorpt_correction_type multi-scan
_exptl_absorpt_process_details '(MULABS; Spek, 2003; Blessing, 1995)'
_exptl_crystal_colour yellow
_exptl_crystal_density_diffrn 1.239
_exptl_crystal_density_method 'not measured'
_exptl_crystal_description block
_exptl_crystal_F_000 336
_exptl_crystal_size_max 0.54
_exptl_crystal_size_mid 0.50
_exptl_crystal_size_min 0.24
_refine_diff_density_max 0.328
_refine_diff_density_min -0.219
_refine_ls_extinction_coef 0.060(11)
_refine_ls_extinction_expression Fc^*^=kFc[1+0.001xFc^2^\l^3^/sin(2\q)]^-1/4^
_refine_ls_extinction_method SHELXL
_refine_ls_goodness_of_fit_ref 1.040
_refine_ls_hydrogen_treatment mixed
_refine_ls_matrix_type full
_refine_ls_number_parameters 107
_refine_ls_number_reflns 1528
_refine_ls_number_restraints 0
_refine_ls_restrained_S_all 1.040
_refine_ls_R_factor_all 0.0778
_refine_ls_R_factor_gt 0.0558
_refine_ls_shift/su_max 0.000
_refine_ls_shift/su_mean 0.000
_refine_ls_structure_factor_coef Fsqd
_refine_ls_weighting_details 'calc w=1/[\s^2^(Fo^2^)+(0.0909P)^2^+0.0725P] where P=(Fo^2^+2Fc^2^)/3'
_refine_ls_weighting_scheme calc
_refine_ls_wR_factor_gt 0.1430
_refine_ls_wR_factor_ref 0.1566
_reflns_number_gt 1130
_reflns_number_total 1528
_reflns_threshold_expression I>2\s(I)
_cod_data_source_file at2486.cif
_cod_data_source_block I
_cod_original_sg_symbol_H-M 'P 21/c'
_cod_database_code 2216223
_cod_database_fobs_code 2216223

loop_
_symmetry_equiv_pos_as_xyz
'x, y, z'
'-x, y+1/2, -z+1/2'
'-x, -y, -z'
'x, -y-1/2, z-1/2'

loop_
_atom_site_type_symbol
_atom_site_label
_atom_site_fract_x
_atom_site_fract_y
_atom_site_fract_z
_atom_site_U_iso_or_equiv
_atom_site_adp_type
_atom_site_calc_flag
_atom_site_refinement_flags
_atom_site_occupancy
N N1 0.94659(18) 0.7726(3) 0.40135(17) 0.0354(5) Uani d . 1
H H1 1.008(3) 0.811(4) 0.450(3) 0.057(8) Uiso d . 1
C C2 0.8476(2) 0.8979(3) 0.3819(2) 0.0360(5) Uani d . 1
O O2 0.84861(15) 1.0581(2) 0.43594(16) 0.0475(5) Uani d . 1
C C3 0.7416(2) 0.8331(3) 0.2919(2) 0.0369(6) Uani d . 1
H H3A 0.7490 0.8965 0.2142 0.044 Uiso calc R 1
H H3B 0.6659 0.8832 0.3178 0.044 Uiso calc R 1
C C4 0.73052(19) 0.6045(3) 0.2736(2) 0.0342(5) Uani d . 1
C C41 0.6354(2) 0.5648(3) 0.1622(2) 0.0409(6) Uani d . 1
H H41A 0.5561 0.6179 0.1778 0.049 Uiso calc R 1
H H41B 0.6592 0.6411 0.0942 0.049 Uiso calc R 1
C C42 0.6186(2) 0.3456(4) 0.1250(2) 0.0491(7) Uani d . 1
H H42A 0.6952 0.2929 0.1048 0.074 Uiso calc R 1
H H42B 0.5555 0.3354 0.0552 0.074 Uiso calc R 1
H H42C 0.5944 0.2680 0.1912 0.074 Uiso calc R 1
C C43 0.6928(2) 0.5058(3) 0.3847(2) 0.0408(6) Uani d . 1
H H43A 0.6933 0.3600 0.3754 0.061 Uiso calc R 1
H H43B 0.6110 0.5502 0.3946 0.061 Uiso calc R 1
H H43C 0.7501 0.5439 0.4553 0.061 Uiso calc R 1
C C5 0.8558(2) 0.5270(3) 0.2520(2) 0.0384(6) Uani d . 1
H H5A 0.8537 0.3789 0.2504 0.046 Uiso calc R 1
H H5B 0.8711 0.5732 0.1723 0.046 Uiso calc R 1
C C6 0.9598(2) 0.5927(3) 0.3434(2) 0.0357(5) Uani d . 1
O O6 1.05502(15) 0.4985(2) 0.36586(16) 0.0459(5) Uani d . 1

loop_
_atom_site_aniso_label
_atom_site_aniso_U_11
_atom_site_aniso_U_22
_atom_site_aniso_U_33
_atom_site_aniso_U_12
_atom_site_aniso_U_13
_atom_site_aniso_U_23
N1 0.0459(11) 0.0320(10) 0.0272(11) -0.0004(8) 0.0018(8) -0.0018(8)
C2 0.0477(12) 0.0332(11) 0.0272(12) 0.0010(9) 0.0051(9) 0.0024(9)
O2 0.0609(11) 0.0350(9) 0.0441(11) 0.0045(7) -0.0001(8) -0.0111(7)
C3 0.0492(13) 0.0305(11) 0.0303(13) 0.0008(9) 0.0036(9) 0.0022(9)
C4 0.0453(12) 0.0298(11) 0.0271(12) 0.0008(9) 0.0038(9) 0.0004(9)
C41 0.0501(13) 0.0408(13) 0.0307(13) 0.0000(10) 0.0023(10) 0.0014(10)
C42 0.0582(15) 0.0472(14) 0.0399(16) -0.0070(11) 0.0006(11) -0.0084(11)
C43 0.0523(14) 0.0369(12) 0.0338(13) -0.0015(10) 0.0082(10) 0.0031(9)
C5 0.0492(13) 0.0362(11) 0.0297(12) 0.0010(9) 0.0056(9) -0.0039(9)
C6 0.0457(12) 0.0373(12) 0.0251(12) 0.0017(9) 0.0082(9) 0.0002(9)
O6 0.0509(10) 0.0490(10) 0.0372(10) 0.0095(8) 0.0042(7) -0.0047(8)

loop_
_atom_type_symbol
_atom_type_description
_atom_type_scat_dispersion_real
_atom_type_scat_dispersion_imag
_atom_type_scat_source
C C 0.0033 0.0016 'International Tables Vol C Tables 4.2.6.8 and 6.1.1.4'
H H 0.0000 0.0000 'International Tables Vol C Tables 4.2.6.8 and 6.1.1.4'
N N 0.0061 0.0033 'International Tables Vol C Tables 4.2.6.8 and 6.1.1.4'
O O 0.0106 0.0060 'International Tables Vol C Tables 4.2.6.8 and 6.1.1.4'

loop_
_geom_angle_atom_site_label_1
_geom_angle_atom_site_label_2
_geom_angle_atom_site_label_3
_geom_angle
C2 N1 C6 126.1(2)
C2 N1 H1 118(2)
C6 N1 H1 116(2)
O2 C2 N1 120.0(2)
O2 C2 C3 122.36(19)
N1 C2 C3 117.60(19)
C2 C3 C4 114.54(18)
C2 C3 H3A 108.6
C4 C3 H3A 108.6
C2 C3 H3B 108.6
C4 C3 H3B 108.6
H3A C3 H3B 107.6
C43 C4 C5 110.35(18)
C43 C4 C3 109.99(19)
C5 C4 C3 107.30(18)
C43 C4 C41 111.00(18)
C5 C4 C41 109.97(18)
C3 C4 C41 108.14(18)
C42 C41 C4 115.51(19)
C42 C41 H41A 108.4
C4 C41 H41A 108.4
C42 C41 H41B 108.4
C4 C41 H41B 108.4
H41A C41 H41B 107.5
C41 C42 H42A 109.5
C41 C42 H42B 109.5
H42A C42 H42B 109.5
C41 C42 H42C 109.5
H42A C42 H42C 109.5
H42B C42 H42C 109.5
C4 C43 H43A 109.5
C4 C43 H43B 109.5
H43A C43 H43B 109.5
C4 C43 H43C 109.5
H43A C43 H43C 109.5
H43B C43 H43C 109.5
C6 C5 C4 114.67(19)
C6 C5 H5A 108.6
C4 C5 H5A 108.6
C6 C5 H5B 108.6
C4 C5 H5B 108.6
H5A C5 H5B 107.6
O6 C6 N1 119.6(2)
O6 C6 C5 123.3(2)
N1 C6 C5 117.05(19)

loop_
_geom_bond_atom_site_label_1
_geom_bond_atom_site_label_2
_geom_bond_distance
N1 C2 1.375(3)
N1 C6 1.388(3)
N1 H1 0.85(3)
C2 O2 1.232(3)
C2 C3 1.505(3)
C3 C4 1.544(3)
C3 H3A 0.9900
C3 H3B 0.9900
C4 C43 1.532(3)
C4 C5 1.540(3)
C4 C41 1.545(3)
C41 C42 1.528(3)
C41 H41A 0.9900
C41 H41B 0.9900
C42 H42A 0.9800
C42 H42B 0.9800
C42 H42C 0.9800
C43 H43A 0.9800
C43 H43B 0.9800
C43 H43C 0.9800
C5 C6 1.501(3)
C5 H5A 0.9900
C5 H5B 0.9900
C6 O6 1.227(3)

loop_
_geom_hbond_atom_site_label_D
_geom_hbond_atom_site_label_H
_geom_hbond_atom_site_label_A
_geom_hbond_site_symmetry_A
_geom_hbond_distance_DH
_geom_hbond_distance_HA
_geom_hbond_distance_DA
_geom_hbond_angle_DHA
N1 H1 O2 3_776 0.85(3) 2.09(3) 2.939(3) 173(3)
C3 H3A O6 2_755 0.99 2.57 3.272(3) 128

loop_
_geom_torsion_atom_site_label_1
_geom_torsion_atom_site_label_2
_geom_torsion_atom_site_label_3
_geom_torsion_atom_site_label_4
_geom_torsion
C6 N1 C2 O2 -177.2(2)
C6 N1 C2 C3 1.7(3)
O2 C2 C3 C4 -155.4(2)
N1 C2 C3 C4 25.7(3)
C2 C3 C4 C43 70.0(2)
C2 C3 C4 C5 -50.0(2)
C2 C3 C4 C41 -168.61(18)
C43 C4 C41 C42 -63.3(3)
C5 C4 C41 C42 59.1(3)
C3 C4 C41 C42 176.0(2)
C43 C4 C5 C6 -68.7(2)
C3 C4 C5 C6 51.1(2)
C41 C4 C5 C6 168.52(19)
C2 N1 C6 O6 177.2(2)
C2 N1 C6 C5 -0.8(3)
C4 C5 C6 O6 154.5(2)
C4 C5 C6 N1 -27.7(3)

loop_
_cod_related_entry_id
_cod_related_entry_database
_cod_related_entry_code
1 ChemSpider 2220
